data_7720222
loop_
_publ_author_name
'Zhang, Guoqi'
'Mei, Haiyu'
'Kanina, Amy'
'Chocho, Marilyn'
'Hiyaev, Paulina'
'Cheng, Shu-Yuan'
'Neary, Michelle C.'

_publ_section_title
;
 Isomers of 2,2':6',2&#x2033;-terpyridine and 2,6-dipyrazin-2-ylpyridine
 with aliphatic substituents: synthesis, coordination chemistry, and
 catalytic and anticancer activities.
;
_journal_issue 7
_journal_name_full 'Dalton transactions (Cambridge, England : 2003)'
_journal_page_first 2855
_journal_page_last 2867
_journal_paper_doi 10.1039/d5dt02824h
_journal_volume 55
_journal_year 2026
_chemical_formula_moiety 'C19 H23 N3 O, H2 O'
_chemical_formula_sum 'C19 H25 N3 O2'
_chemical_formula_weight 327.42
_space_group_crystal_system triclinic
_space_group_IT_number 2
_space_group_name_Hall '-P 1'
_space_group_name_H-M_alt 'P -1'
_atom_sites_solution_hydrogens mixed
_atom_sites_solution_primary dual
_atom_sites_solution_secondary difmap
_audit_creation_method SHELXL-2019/1
_audit_update_record
;
2025-10-22 deposited with the CCDC.	2026-01-09 downloaded from the CCDC.
;
_cell_angle_alpha 80.530(7)
_cell_angle_beta 83.942(7)
_cell_angle_gamma 88.685(7)
_cell_formula_units_Z 2
_cell_length_a 5.7724(5)
_cell_length_b 11.3381(11)
_cell_length_c 13.8104(13)
_cell_measurement_reflns_used 9963
_cell_measurement_temperature 130(2)
_cell_measurement_theta_max 29.93
_cell_measurement_theta_min 2.54
_cell_volume 886.55(14)
_computing_cell_refinement 'Bruker SAINT'
_computing_data_collection 'Bruker APEX2'
_computing_data_reduction 'Bruker SAINT'
_computing_molecular_graphics 'Bruker SHELXTL'
_computing_publication_material 'Bruker SHELXTL'
_computing_structure_refinement 'SHELXL-2019/1 (Sheldrick, 2019)'
_computing_structure_solution 'SHELXT-2014 (Sheldrick 2014)'
_diffrn_ambient_temperature 130(2)
_diffrn_measured_fraction_theta_full 0.999
_diffrn_measured_fraction_theta_max 0.988
_diffrn_measurement_device_type 'Bruker APEX-II CCD'
_diffrn_measurement_method '\f and \w scans'
_diffrn_radiation_type MoK\a
_diffrn_radiation_wavelength 0.71073
_diffrn_reflns_av_R_equivalents 0.1013
_diffrn_reflns_av_unetI/netI 0.0838
_diffrn_reflns_Laue_measured_fraction_full 0.999
_diffrn_reflns_Laue_measured_fraction_max 0.988
_diffrn_reflns_limit_h_max 8
_diffrn_reflns_limit_h_min -8
_diffrn_reflns_limit_k_max 16
_diffrn_reflns_limit_k_min -16
_diffrn_reflns_limit_l_max 19
_diffrn_reflns_limit_l_min -19
_diffrn_reflns_number 52849
_diffrn_reflns_point_group_measured_fraction_full 0.999
_diffrn_reflns_point_group_measured_fraction_max 0.988
_diffrn_reflns_theta_full 25.242
_diffrn_reflns_theta_max 30.660
_diffrn_reflns_theta_min 3.007
_exptl_absorpt_coefficient_mu 0.081
_exptl_absorpt_correction_T_max 0.7461
_exptl_absorpt_correction_T_min 0.6501
_exptl_absorpt_correction_type multi-scan
_exptl_absorpt_process_details sadabs
_exptl_crystal_colour colorless
_exptl_crystal_density_diffrn 1.227
_exptl_crystal_description plate
_exptl_crystal_F_000 352
_exptl_crystal_size_max 0.500
_exptl_crystal_size_mid 0.290
_exptl_crystal_size_min 0.050
_refine_diff_density_max 0.269
_refine_diff_density_min -0.291
_refine_diff_density_rms 0.057
_refine_ls_extinction_method none
_refine_ls_goodness_of_fit_ref 1.006
_refine_ls_hydrogen_treatment mixed
_refine_ls_matrix_type full
_refine_ls_number_parameters 232
_refine_ls_number_reflns 5430
_refine_ls_number_restraints 0
_refine_ls_restrained_S_all 1.006
_refine_ls_R_factor_all 0.1309
_refine_ls_R_factor_gt 0.0551
_refine_ls_shift/su_max 0.000
_refine_ls_shift/su_mean 0.000
_refine_ls_structure_factor_coef Fsqd
_refine_ls_weighting_details 'w=1/[\s^2^(Fo^2^)+(0.0395P)^2^+0.4205P] where P=(Fo^2^+2Fc^2^)/3'
_refine_ls_weighting_scheme calc
_refine_ls_wR_factor_gt 0.1019
_refine_ls_wR_factor_ref 0.1293
_reflns_Friedel_coverage 0.000
_reflns_number_gt 3072
_reflns_number_total 5430
_reflns_threshold_expression 'I > 2\s(I)'
_cod_data_source_file d5dt02824h2.cif
_cod_data_source_block vm1
_cod_database_code 7720222
_shelx_shelxl_version_number 2019/1
_shelx_space_group_comment
; 
The symmetry employed for this shelxl refinement is uniquely defined 
by the following loop, which should always be used as a source of 
symmetry information in preference to the above space-group names. 
They are only intended as comments. 
;
_shelx_estimated_absorpt_t_min 0.961
_shelx_estimated_absorpt_t_max 0.996

loop_
_space_group_symop_operation_xyz
'x, y, z'
'-x, -y, -z'

loop_
_atom_site_label
_atom_site_type_symbol
_atom_site_fract_x
_atom_site_fract_y
_atom_site_fract_z
_atom_site_U_iso_or_equiv
_atom_site_adp_type
_atom_site_occupancy
_atom_site_site_symmetry_order
_atom_site_calc_flag
_atom_site_refinement_flags_posn
_atom_site_refinement_flags_adp
_atom_site_refinement_flags_occupancy
_atom_site_disorder_assembly
_atom_site_disorder_group
O1 O 0.47532(19) 0.65073(11) 0.19609(8) 0.0222(3) Uani 1 1 d . . . . .
H1 H 0.514(4) 0.572(2) 0.2089(15) 0.044(6) Uiso 1 1 d . . . . .
N1 N 1.0613(3) 0.66585(14) -0.10383(11) 0.0320(4) Uani 1 1 d . . . . .
N2 N 0.6065(2) 0.81323(12) 0.35839(10) 0.0197(3) Uani 1 1 d . . . . .
N3 N 1.1536(3) 0.62987(12) 0.59840(10) 0.0253(3) Uani 1 1 d . . . . .
C11 C 1.1415(3) 0.73630(18) -0.04691(13) 0.0342(5) Uani 1 1 d . . . . .
H11A H 1.287506 0.774067 -0.068068 0.041 Uiso 1 1 calc R U . . .
C12 C 1.0247(3) 0.75775(17) 0.04124(13) 0.0307(4) Uani 1 1 d . . . . .
H12A H 1.090069 0.809490 0.078536 0.037 Uiso 1 1 calc R U . . .
C13 C 0.8113(3) 0.70341(15) 0.07518(12) 0.0212(4) Uani 1 1 d . . . . .
C14 C 0.7237(3) 0.63280(16) 0.01479(12) 0.0257(4) Uani 1 1 d . . . . .
H14A H 0.576217 0.595622 0.033080 0.031 Uiso 1 1 calc R U . . .
C15 C 0.8538(3) 0.61680(17) -0.07292(13) 0.0324(4) Uani 1 1 d . . . . .
H15A H 0.790531 0.567913 -0.113150 0.039 Uiso 1 1 calc R U . . .
C21 C 0.7663(3) 0.73545(13) 0.34824(11) 0.0168(3) Uani 1 1 d . . . . .
C22 C 0.8441(3) 0.68480(15) 0.25594(11) 0.0195(3) Uani 1 1 d . . . . .
H22A H 0.850442 0.596517 0.272405 0.023 Uiso 1 1 calc R U . . .
H22B H 1.003407 0.713303 0.230849 0.023 Uiso 1 1 calc R U . . .
C23 C 0.6832(3) 0.71987(14) 0.17467(11) 0.0193(3) Uani 1 1 d . . . . .
C24 C 0.6063(3) 0.85006(14) 0.17474(12) 0.0209(3) Uani 1 1 d . . . . .
H24A H 0.744494 0.902598 0.161162 0.025 Uiso 1 1 calc R U . . .
H24B H 0.503085 0.874644 0.121996 0.025 Uiso 1 1 calc R U . . .
C25 C 0.4769(3) 0.86379(14) 0.27461(12) 0.0196(3) Uani 1 1 d . . . . .
H25A H 0.331318 0.815651 0.281443 0.024 Uiso 1 1 calc R U . . .
C26 C 0.3982(3) 0.99270(14) 0.28705(13) 0.0235(4) Uani 1 1 d . . . . .
C27 C 0.2318(3) 0.98529(16) 0.38227(14) 0.0312(4) Uani 1 1 d . . . . .
H27A H 0.178361 1.065850 0.391139 0.047 Uiso 1 1 calc R U . . .
H27B H 0.313495 0.949314 0.438705 0.047 Uiso 1 1 calc R U . . .
H27C H 0.097380 0.935974 0.377711 0.047 Uiso 1 1 calc R U . . .
C28 C 0.2667(3) 1.04822(16) 0.19957(14) 0.0322(4) Uani 1 1 d . . . . .
H28A H 0.197556 1.124707 0.212132 0.048 Uiso 1 1 calc R U . . .
H28B H 0.143281 0.993885 0.191346 0.048 Uiso 1 1 calc R U . . .
H28C H 0.375311 1.061557 0.139355 0.048 Uiso 1 1 calc R U . . .
C29 C 0.6058(3) 1.07138(16) 0.29430(15) 0.0315(4) Uani 1 1 d . . . . .
H29A H 0.550992 1.152906 0.298957 0.047 Uiso 1 1 calc R U . . .
H29B H 0.717096 1.072705 0.235422 0.047 Uiso 1 1 calc R U . . .
H29C H 0.682127 1.038881 0.353166 0.047 Uiso 1 1 calc R U . . .
C31 C 1.2367(3) 0.61268(14) 0.50771(12) 0.0228(4) Uani 1 1 d . . . . .
H31A H 1.388505 0.579311 0.499104 0.027 Uiso 1 1 calc R U . . .
C32 C 1.1157(3) 0.64040(14) 0.42558(12) 0.0193(3) Uani 1 1 d . . . . .
H32A H 1.181049 0.623418 0.363270 0.023 Uiso 1 1 calc R U . . .
C33 C 0.8968(3) 0.69352(13) 0.43565(11) 0.0171(3) Uani 1 1 d . . . . .
C34 C 0.8072(3) 0.71113(15) 0.53037(12) 0.0224(4) Uani 1 1 d . . . . .
H34A H 0.657546 0.746183 0.541022 0.027 Uiso 1 1 calc R U . . .
C35 C 0.9392(3) 0.67690(15) 0.60825(12) 0.0262(4) Uani 1 1 d . . . . .
H35A H 0.874084 0.687329 0.672416 0.031 Uiso 1 1 calc R U . . .
O2 O 0.5851(2) 0.41480(11) 0.23729(10) 0.0257(3) Uani 1 1 d . . . . .
H2A H 0.699(5) 0.388(2) 0.198(2) 0.065(8) Uiso 1 1 d . . . . .
H2B H 0.653(5) 0.398(2) 0.291(2) 0.073(9) Uiso 1 1 d . . . . .

loop_
_atom_site_aniso_label
_atom_site_aniso_U_11
_atom_site_aniso_U_22
_atom_site_aniso_U_33
_atom_site_aniso_U_23
_atom_site_aniso_U_13
_atom_site_aniso_U_12
O1 0.0188(6) 0.0249(6) 0.0235(6) -0.0050(5) -0.0025(5) -0.0015(5)
N1 0.0357(9) 0.0383(9) 0.0203(8) -0.0023(7) -0.0003(7) 0.0077(7)
N2 0.0197(7) 0.0210(7) 0.0187(7) -0.0027(5) -0.0038(5) 0.0004(6)
N3 0.0309(8) 0.0255(7) 0.0209(7) -0.0038(6) -0.0090(6) 0.0016(6)
C11 0.0261(10) 0.0476(12) 0.0260(10) -0.0013(9) 0.0035(8) 0.0003(9)
C12 0.0260(10) 0.0429(11) 0.0245(9) -0.0088(8) -0.0017(8) -0.0053(8)
C13 0.0205(8) 0.0261(9) 0.0172(8) -0.0029(7) -0.0041(7) 0.0033(7)
C14 0.0278(9) 0.0311(9) 0.0188(8) -0.0048(7) -0.0041(7) -0.0016(7)
C15 0.0418(12) 0.0362(10) 0.0203(9) -0.0080(8) -0.0035(8) 0.0009(9)
C21 0.0167(8) 0.0182(8) 0.0157(8) -0.0025(6) -0.0023(6) -0.0020(6)
C22 0.0188(8) 0.0226(8) 0.0181(8) -0.0052(6) -0.0045(6) 0.0022(6)
C23 0.0172(8) 0.0244(8) 0.0169(8) -0.0032(6) -0.0048(6) -0.0007(6)
C24 0.0208(8) 0.0232(8) 0.0186(8) -0.0014(6) -0.0047(6) 0.0011(7)
C25 0.0175(8) 0.0209(8) 0.0206(8) -0.0026(6) -0.0039(6) 0.0003(6)
C26 0.0197(8) 0.0208(8) 0.0302(9) -0.0042(7) -0.0043(7) 0.0019(7)
C27 0.0263(10) 0.0271(9) 0.0403(11) -0.0095(8) 0.0012(8) 0.0042(8)
C28 0.0297(10) 0.0274(10) 0.0400(11) -0.0034(8) -0.0104(8) 0.0079(8)
C29 0.0279(10) 0.0246(9) 0.0431(12) -0.0086(8) -0.0033(8) -0.0017(8)
C31 0.0210(8) 0.0211(8) 0.0264(9) -0.0024(7) -0.0056(7) 0.0020(7)
C32 0.0200(8) 0.0192(8) 0.0181(8) -0.0016(6) -0.0014(6) -0.0012(6)
C33 0.0201(8) 0.0169(7) 0.0145(8) -0.0020(6) -0.0029(6) -0.0020(6)
C34 0.0228(9) 0.0270(9) 0.0189(8) -0.0075(7) -0.0033(7) 0.0022(7)
C35 0.0328(10) 0.0302(9) 0.0171(8) -0.0076(7) -0.0034(7) 0.0003(8)
O2 0.0273(7) 0.0295(7) 0.0209(7) -0.0047(5) -0.0048(6) 0.0038(5)

loop_
_atom_type_symbol
_atom_type_description
_atom_type_scat_dispersion_real
_atom_type_scat_dispersion_imag
_atom_type_scat_source
C C 0.0033 0.0016 'International Tables Vol C Tables 4.2.6.8 and 6.1.1.4'
H H 0.0000 0.0000 'International Tables Vol C Tables 4.2.6.8 and 6.1.1.4'
N N 0.0061 0.0033 'International Tables Vol C Tables 4.2.6.8 and 6.1.1.4'
O O 0.0106 0.0060 'International Tables Vol C Tables 4.2.6.8 and 6.1.1.4'

loop_
_geom_angle_atom_site_label_1
_geom_angle_atom_site_label_2
_geom_angle_atom_site_label_3
_geom_angle
_geom_angle_site_symmetry_1
_geom_angle_site_symmetry_3
_geom_angle_publ_flag
C23 O1 H1 109.2(13) . . ?
C15 N1 C11 116.33(16) . . ?
C21 N2 C25 120.49(13) . . ?
C31 N3 C35 116.57(14) . . ?
N1 C11 C12 123.82(18) . . ?
N1 C11 H11A 118.1 . . ?
C12 C11 H11A 118.1 . . ?
C11 C12 C13 119.86(17) . . ?
C11 C12 H12A 120.1 . . ?
C13 C12 H12A 120.1 . . ?
C14 C13 C12 116.54(15) . . ?
C14 C13 C23 122.12(15) . . ?
C12 C13 C23 121.34(15) . . ?
C13 C14 C15 119.43(17) . . ?
C13 C14 H14A 120.3 . . ?
C15 C14 H14A 120.3 . . ?
N1 C15 C14 123.96(17) . . ?
N1 C15 H15A 118.0 . . ?
C14 C15 H15A 118.0 . . ?
N2 C21 C33 116.86(14) . . ?
N2 C21 C22 126.68(14) . . ?
C33 C21 C22 116.41(13) . . ?
C21 C22 C23 112.93(13) . . ?
C21 C22 H22A 109.0 . . ?
C23 C22 H22A 109.0 . . ?
C21 C22 H22B 109.0 . . ?
C23 C22 H22B 109.0 . . ?
H22A C22 H22B 107.8 . . ?
O1 C23 C13 111.27(13) . . ?
O1 C23 C22 110.23(13) . . ?
C13 C23 C22 109.61(13) . . ?
O1 C23 C24 105.93(13) . . ?
C13 C23 C24 111.23(13) . . ?
C22 C23 C24 108.49(13) . . ?
C25 C24 C23 110.15(13) . . ?
C25 C24 H24A 109.6 . . ?
C23 C24 H24A 109.6 . . ?
C25 C24 H24B 109.6 . . ?
C23 C24 H24B 109.6 . . ?
H24A C24 H24B 108.1 . . ?
N2 C25 C24 112.94(13) . . ?
N2 C25 C26 108.55(13) . . ?
C24 C25 C26 115.86(13) . . ?
N2 C25 H25A 106.3 . . ?
C24 C25 H25A 106.3 . . ?
C26 C25 H25A 106.3 . . ?
C29 C26 C28 109.77(14) . . ?
C29 C26 C27 109.06(15) . . ?
C28 C26 C27 108.69(14) . . ?
C29 C26 C25 111.57(13) . . ?
C28 C26 C25 109.56(14) . . ?
C27 C26 C25 108.13(13) . . ?
C26 C27 H27A 109.5 . . ?
C26 C27 H27B 109.5 . . ?
H27A C27 H27B 109.5 . . ?
C26 C27 H27C 109.5 . . ?
H27A C27 H27C 109.5 . . ?
H27B C27 H27C 109.5 . . ?
C26 C28 H28A 109.5 . . ?
C26 C28 H28B 109.5 . . ?
H28A C28 H28B 109.5 . . ?
C26 C28 H28C 109.5 . . ?
H28A C28 H28C 109.5 . . ?
H28B C28 H28C 109.5 . . ?
C26 C29 H29A 109.5 . . ?
C26 C29 H29B 109.5 . . ?
H29A C29 H29B 109.5 . . ?
C26 C29 H29C 109.5 . . ?
H29A C29 H29C 109.5 . . ?
H29B C29 H29C 109.5 . . ?
N3 C31 C32 124.14(15) . . ?
N3 C31 H31A 117.9 . . ?
C32 C31 H31A 117.9 . . ?
C31 C32 C33 118.95(15) . . ?
C31 C32 H32A 120.5 . . ?
C33 C32 H32A 120.5 . . ?
C32 C33 C34 117.38(14) . . ?
C32 C33 C21 121.50(14) . . ?
C34 C33 C21 121.06(14) . . ?
C35 C34 C33 119.16(15) . . ?
C35 C34 H34A 120.4 . . ?
C33 C34 H34A 120.4 . . ?
N3 C35 C34 123.71(16) . . ?
N3 C35 H35A 118.1 . . ?
C34 C35 H35A 118.1 . . ?
H2A O2 H2B 96(2) . . ?

loop_
_geom_bond_atom_site_label_1
_geom_bond_atom_site_label_2
_geom_bond_distance
_geom_bond_site_symmetry_2
_geom_bond_publ_flag
O1 C23 1.4259(19) . ?
O1 H1 0.91(2) . ?
N1 C15 1.331(2) . ?
N1 C11 1.331(2) . ?
N2 C21 1.274(2) . ?
N2 C25 1.474(2) . ?
N3 C31 1.336(2) . ?
N3 C35 1.339(2) . ?
C11 C12 1.383(2) . ?
C11 H11A 0.9500 . ?
C12 C13 1.391(2) . ?
C12 H12A 0.9500 . ?
C13 C14 1.385(2) . ?
C13 C23 1.528(2) . ?
C14 C15 1.392(2) . ?
C14 H14A 0.9500 . ?
C15 H15A 0.9500 . ?
C21 C33 1.496(2) . ?
C21 C22 1.505(2) . ?
C22 C23 1.529(2) . ?
C22 H22A 0.9900 . ?
C22 H22B 0.9900 . ?
C23 C24 1.532(2) . ?
C24 C25 1.527(2) . ?
C24 H24A 0.9900 . ?
C24 H24B 0.9900 . ?
C25 C26 1.552(2) . ?
C25 H25A 1.0000 . ?
C26 C29 1.532(2) . ?
C26 C28 1.534(2) . ?
C26 C27 1.536(2) . ?
C27 H27A 0.9800 . ?
C27 H27B 0.9800 . ?
C27 H27C 0.9800 . ?
C28 H28A 0.9800 . ?
C28 H28B 0.9800 . ?
C28 H28C 0.9800 . ?
C29 H29A 0.9800 . ?
C29 H29B 0.9800 . ?
C29 H29C 0.9800 . ?
C31 C32 1.383(2) . ?
C31 H31A 0.9500 . ?
C32 C33 1.391(2) . ?
C32 H32A 0.9500 . ?
C33 C34 1.399(2) . ?
C34 C35 1.382(2) . ?
C34 H34A 0.9500 . ?
C35 H35A 0.9500 . ?
O2 H2A 0.89(3) . ?
O2 H2B 0.87(3) . ?

loop_
_geom_hbond_atom_site_label_D
_geom_hbond_atom_site_label_H
_geom_hbond_atom_site_label_A
_geom_hbond_distance_DH
_geom_hbond_distance_HA
_geom_hbond_distance_DA
_geom_hbond_angle_DHA
_geom_hbond_site_symmetry_A
_geom_hbond_publ_flag
O1 H1 O2 0.91(2) 1.80(2) 2.7163(17) 179(2) . yes
O2 H2A N1 0.89(3) 1.96(3) 2.842(2) 177(2) 2_765 yes
O2 H2B N3 0.87(3) 1.97(3) 2.8266(19) 172(3) 2_766 yes

loop_
_geom_torsion_atom_site_label_1
_geom_torsion_atom_site_label_2
_geom_torsion_atom_site_label_3
_geom_torsion_atom_site_label_4
_geom_torsion
_geom_torsion_site_symmetry_1
_geom_torsion_site_symmetry_2
_geom_torsion_site_symmetry_3
_geom_torsion_site_symmetry_4
_geom_torsion_publ_flag
C15 N1 C11 C12 1.5(3) . . . . ?
N1 C11 C12 C13 0.5(3) . . . . ?
C11 C12 C13 C14 -2.3(3) . . . . ?
C11 C12 C13 C23 176.84(16) . . . . ?
C12 C13 C14 C15 2.1(2) . . . . ?
C23 C13 C14 C15 -177.02(16) . . . . ?
C11 N1 C15 C14 -1.7(3) . . . . ?
C13 C14 C15 N1 -0.1(3) . . . . ?
C25 N2 C21 C33 177.06(13) . . . . ?
C25 N2 C21 C22 -0.3(2) . . . . ?
N2 C21 C22 C23 -9.8(2) . . . . ?
C33 C21 C22 C23 172.78(13) . . . . ?
C14 C13 C23 O1 2.3(2) . . . . ?
C12 C13 C23 O1 -176.80(15) . . . . ?
C14 C13 C23 C22 124.49(16) . . . . ?
C12 C13 C23 C22 -54.6(2) . . . . ?
C14 C13 C23 C24 -115.54(17) . . . . ?
C12 C13 C23 C24 65.4(2) . . . . ?
C21 C22 C23 O1 -76.44(16) . . . . ?
C21 C22 C23 C13 160.76(13) . . . . ?
C21 C22 C23 C24 39.13(18) . . . . ?
O1 C23 C24 C25 58.45(16) . . . . ?
C13 C23 C24 C25 179.48(13) . . . . ?
C22 C23 C24 C25 -59.89(17) . . . . ?
C21 N2 C25 C24 -20.7(2) . . . . ?
C21 N2 C25 C26 -150.63(14) . . . . ?
C23 C24 C25 N2 51.22(18) . . . . ?
C23 C24 C25 C26 177.31(13) . . . . ?
N2 C25 C26 C29 57.14(18) . . . . ?
C24 C25 C26 C29 -71.14(18) . . . . ?
N2 C25 C26 C28 178.91(13) . . . . ?
C24 C25 C26 C28 50.62(19) . . . . ?
N2 C25 C26 C27 -62.79(17) . . . . ?
C24 C25 C26 C27 168.93(14) . . . . ?
C35 N3 C31 C32 0.1(2) . . . . ?
N3 C31 C32 C33 2.4(2) . . . . ?
C31 C32 C33 C34 -2.7(2) . . . . ?
C31 C32 C33 C21 174.52(14) . . . . ?
N2 C21 C33 C32 -159.30(15) . . . . ?
C22 C21 C33 C32 18.4(2) . . . . ?
N2 C21 C33 C34 17.8(2) . . . . ?
C22 C21 C33 C34 -164.50(14) . . . . ?
C32 C33 C34 C35 0.8(2) . . . . ?
C21 C33 C34 C35 -176.48(15) . . . . ?
C31 N3 C35 C34 -2.2(3) . . . . ?
C33 C34 C35 N3 1.8(3) . . . . ?
